data_7004556
loop_
_publ_author_name
'Jura, Marek'
'Levason, William'
'Reid, Gillian'
'Webster, Michael'

_publ_section_title
;
 Preparation and properties of sterically demanding and chiral
 distibine ligands
;
_journal_issue 42
_journal_name_full 'Dalton Transactions'
_journal_page_first 5774
_journal_page_last 5782
_journal_paper_doi 10.1039/b808493a
_journal_year 2008
_chemical_formula_moiety 'C28 H24 Mo O4 Sb2'
_chemical_formula_structural '(C24 H24 Sb2) (C O)4 Mo'
_chemical_formula_sum 'C28 H24 Mo O4 Sb2'
_chemical_formula_weight 763.91
_chemical_name_common
;Tetracarbonyl(2,2'-bis(dimethylstibino)-1,1'-
binaphthyl)molybdenum(0)
;
_chemical_name_systematic
;
Tetracarbonyl(2,2'-bis(dimethylstibino)-1,1'-binaphthyl)molybdenum(0)
;
_space_group_IT_number 2
_symmetry_cell_setting triclinic
_symmetry_Int_Tables_number 2
_symmetry_space_group_name_Hall '-P 1'
_symmetry_space_group_name_H-M 'P -1'
_atom_sites_solution_hydrogens geom
_atom_sites_solution_primary direct
_atom_sites_solution_secondary difmap
_audit_creation_date 2007-08-19
_audit_creation_method 'SHELXL-97 + hand edit'
_cell_angle_alpha 64.903(8)
_cell_angle_beta 82.036(9)
_cell_angle_gamma 80.998(8)
_cell_formula_units_Z 4
_cell_length_a 12.7993(15)
_cell_length_b 15.073(3)
_cell_length_c 16.058(2)
_cell_measurement_reflns_used 70247
_cell_measurement_temperature 120(2)
_cell_measurement_theta_max 27.48
_cell_measurement_theta_min 2.91
_cell_volume 2761.9(7)
_computing_structure_refinement 'SHELXL-97 (Sheldrick, 1997)'
_computing_structure_solution 'SHELXS-97 (Sheldrick, 1997)'
_diffrn_ambient_temperature 120(2)
_diffrn_measured_fraction_theta_full 0.994
_diffrn_measured_fraction_theta_max 0.994
_diffrn_measurement_device_type 'Bruker-Nonius 95mm CCD camera on \k-goniostat'
_diffrn_measurement_method '\f & \w scans'
_diffrn_radiation_monochromator '10cm confocal mirrors'
_diffrn_radiation_source 'Bruker-Nonius FR591 rotating anode'
_diffrn_radiation_type MoK\a
_diffrn_radiation_wavelength 0.71073
_diffrn_reflns_av_R_equivalents 0.1060
_diffrn_reflns_av_sigmaI/netI 0.1034
_diffrn_reflns_limit_h_max 16
_diffrn_reflns_limit_h_min -16
_diffrn_reflns_limit_k_max 18
_diffrn_reflns_limit_k_min -18
_diffrn_reflns_limit_l_max 20
_diffrn_reflns_limit_l_min -20
_diffrn_reflns_number 50073
_diffrn_reflns_theta_full 26.50
_diffrn_reflns_theta_max 26.50
_diffrn_reflns_theta_min 2.96
_diffrn_standards_decay_% 0
_diffrn_standards_number 0
_exptl_absorpt_coefficient_mu 2.420
_exptl_absorpt_correction_T_max 1.0000
_exptl_absorpt_correction_T_min 0.8843
_exptl_absorpt_correction_type multi-scan
_exptl_absorpt_process_details 'G.M. Sheldrick, (2007). SADABS. Version 2007/2. Bruker AXS Inc.'
_exptl_crystal_colour colourless
_exptl_crystal_density_diffrn 1.837
_exptl_crystal_density_method 'not measured'
_exptl_crystal_description block
_exptl_crystal_F_000 1472
_exptl_crystal_size_max 0.09
_exptl_crystal_size_mid 0.05
_exptl_crystal_size_min 0.03
_refine_diff_density_max 1.670
_refine_diff_density_min -1.064
_refine_diff_density_rms 0.248
_refine_ls_extinction_method none
_refine_ls_goodness_of_fit_ref 1.199
_refine_ls_hydrogen_treatment noref
_refine_ls_matrix_type full
_refine_ls_number_parameters 631
_refine_ls_number_reflns 11362
_refine_ls_number_restraints 10
_refine_ls_restrained_S_all 1.198
_refine_ls_R_factor_all 0.1477
_refine_ls_R_factor_gt 0.0823
_refine_ls_shift/su_max 0.001
_refine_ls_shift/su_mean 0.000
_refine_ls_structure_factor_coef Fsqd
_refine_ls_weighting_details 'w=1/[\s^2^(Fo^2^)+(0.0000P)^2^+43.7026P] where P=(Fo^2^+2Fc^2^)/3'
_refine_ls_weighting_scheme calc
_refine_ls_wR_factor_gt 0.1291
_refine_ls_wR_factor_ref 0.1530
_reflns_number_gt 7325
_reflns_number_total 11362
_reflns_threshold_expression I>2sigma(I)
_cod_data_source_file b808493a.txt
_cod_data_source_block 07mj010_[C28H24MoO4Sb2]
_cod_database_code 7004556

loop_
_symmetry_equiv_pos_as_xyz
'x, y, z'
'-x, -y, -z'

loop_
_atom_site_label
_atom_site_type_symbol
_atom_site_fract_x
_atom_site_fract_y
_atom_site_fract_z
_atom_site_U_iso_or_equiv
_atom_site_adp_type
_atom_site_occupancy
_atom_site_symmetry_multiplicity
_atom_site_calc_flag
_atom_site_refinement_flags
_atom_site_disorder_assembly
_atom_site_disorder_group
Mo1 Mo 0.59232(8) 1.00151(8) 0.17209(7) 0.0296(3) Uani 1 1 d . . .
Mo2 Mo 0.21191(8) 0.52208(8) 0.21412(7) 0.0273(2) Uani 1 1 d . . .
Sb1 Sb 0.44800(6) 0.86526(6) 0.22832(6) 0.0277(2) Uani 1 1 d . . .
Sb2 Sb 0.44272(6) 1.10052(6) 0.24992(6) 0.02663(19) Uani 1 1 d . . .
Sb3 Sb 0.03025(6) 0.63167(6) 0.13808(5) 0.02677(19) Uani 1 1 d . . .
Sb4 Sb 0.07499(6) 0.39272(6) 0.33573(6) 0.0305(2) Uani 1 1 d . . .
O1 O 0.7557(7) 1.1568(7) 0.1133(6) 0.039(2) Uani 1 1 d . . .
O2 O 0.7539(8) 0.8828(9) 0.0802(8) 0.063(3) Uani 1 1 d . . .
O3 O 0.4786(8) 1.1326(8) -0.0105(7) 0.055(3) Uani 1 1 d . . .
O4 O 0.6824(7) 0.8939(7) 0.3709(7) 0.044(2) Uani 1 1 d . . .
O5 O 0.4110(8) 0.3906(7) 0.3119(7) 0.051(3) Uani 1 1 d . . .
O6 O 0.3590(7) 0.6718(7) 0.0691(7) 0.047(2) Uani 1 1 d . . .
O7 O 0.1882(8) 0.6466(8) 0.3368(7) 0.055(3) Uani 1 1 d . . .
O8 O 0.2147(8) 0.4096(7) 0.0849(7) 0.048(2) Uani 1 1 d . . .
C1 C 0.2994(8) 0.9147(8) 0.3778(7) 0.020(2) Uani 1 1 d . . .
C2 C 0.3844(9) 0.8507(8) 0.3637(8) 0.025(3) Uani 1 1 d . . .
C3 C 0.4410(8) 0.7840(8) 0.4390(8) 0.026(3) Uani 1 1 d . . .
H3 H 0.5016 0.7435 0.4286 0.031 Uiso 1 1 calc R . .
C4 C 0.4107(10) 0.7757(9) 0.5277(9) 0.040(3) Uani 1 1 d . . .
H4 H 0.4493 0.7286 0.5774 0.047 Uiso 1 1 calc R . .
C5 C 0.2932(10) 0.8307(9) 0.6355(8) 0.033(3) Uani 1 1 d . . .
H5 H 0.3326 0.7854 0.6853 0.040 Uiso 1 1 calc R . .
C6 C 0.2086(10) 0.8894(10) 0.6511(9) 0.039(3) Uani 1 1 d . . .
H6 H 0.1871 0.8836 0.7121 0.047 Uiso 1 1 calc R . .
C7 C 0.1521(10) 0.9595(9) 0.5765(8) 0.029(3) Uani 1 1 d . . .
H7 H 0.0943 1.0020 0.5877 0.035 Uiso 1 1 calc R . .
C8 C 0.1790(10) 0.9670(9) 0.4897(8) 0.028(3) Uani 1 1 d . . .
H8 H 0.1394 1.0143 0.4409 0.034 Uiso 1 1 calc R . .
C9 C 0.2655(9) 0.9054(9) 0.4700(8) 0.029(3) Uani 1 1 d . . .
C10 C 0.3231(10) 0.8367(9) 0.5452(8) 0.030(3) Uani 1 1 d . . .
C11 C 0.2421(8) 0.9912(8) 0.3001(7) 0.022(2) Uani 1 1 d . . .
C12 C 0.2838(9) 1.0772(8) 0.2419(8) 0.027(3) Uani 1 1 d . . .
C13 C 0.2274(9) 1.1475(9) 0.1675(8) 0.027(3) Uani 1 1 d . . .
H13 H 0.2569 1.2066 0.1274 0.033 Uiso 1 1 calc R . .
C14 C 0.1291(9) 1.1311(9) 0.1522(8) 0.029(2) Uani 1 1 d U . .
H14 H 0.0920 1.1790 0.1020 0.035 Uiso 1 1 calc R . .
C15 C -0.0137(9) 1.0236(9) 0.1946(9) 0.031(2) Uani 1 1 d U . .
H15 H -0.0511 1.0704 0.1441 0.038 Uiso 1 1 calc R . .
C16 C -0.0550(10) 0.9378(9) 0.2509(9) 0.036(3) Uani 1 1 d U . .
H16 H -0.1214 0.9262 0.2396 0.043 Uiso 1 1 calc R . .
C17 C -0.0010(10) 0.8664(9) 0.3253(8) 0.034(3) Uani 1 1 d U . .
H17 H -0.0295 0.8062 0.3635 0.041 Uiso 1 1 calc R . .
C18 C 0.0944(9) 0.8852(8) 0.3420(8) 0.028(3) Uani 1 1 d . . .
H18 H 0.1308 0.8377 0.3929 0.033 Uiso 1 1 calc R . .
C19 C 0.1397(8) 0.9745(8) 0.2845(7) 0.018(2) Uani 1 1 d U . .
C20 C 0.0849(9) 1.0441(9) 0.2107(8) 0.029(2) Uani 1 1 d U . .
C21 C 0.4988(12) 0.7130(9) 0.2580(10) 0.044(4) Uani 1 1 d . . .
H21A H 0.5634 0.6923 0.2909 0.066 Uiso 1 1 calc R . .
H21B H 0.5134 0.7044 0.2002 0.066 Uiso 1 1 calc R . .
H21C H 0.4428 0.6727 0.2966 0.066 Uiso 1 1 calc R . .
C22 C 0.3125(10) 0.8781(10) 0.1596(9) 0.035(3) Uani 1 1 d . . .
H22A H 0.3347 0.8854 0.0963 0.053 Uiso 1 1 calc R . .
H22B H 0.2644 0.9360 0.1583 0.053 Uiso 1 1 calc R . .
H22C H 0.2758 0.8188 0.1925 0.053 Uiso 1 1 calc R . .
C23 C 0.4409(11) 1.0818(12) 0.3887(10) 0.050(4) Uani 1 1 d . . .
H23A H 0.5108 1.0911 0.4001 0.074 Uiso 1 1 calc R . .
H23B H 0.4238 1.0153 0.4303 0.074 Uiso 1 1 calc R . .
H23C H 0.3872 1.1304 0.3998 0.074 Uiso 1 1 calc R . .
C24 C 0.4311(11) 1.2567(9) 0.1813(10) 0.044(3) Uani 1 1 d . . .
H24A H 0.4995 1.2792 0.1795 0.066 Uiso 1 1 calc R . .
H24B H 0.3764 1.2854 0.2145 0.066 Uiso 1 1 calc R . .
H24C H 0.4120 1.2775 0.1181 0.066 Uiso 1 1 calc R . .
C25 C 0.6940(10) 1.0996(10) 0.1352(8) 0.034(3) Uani 1 1 d . . .
C26 C 0.6953(10) 0.9241(11) 0.1145(10) 0.043(3) Uani 1 1 d . . .
C27 C 0.5219(10) 1.0810(10) 0.0521(10) 0.042(3) Uani 1 1 d . . .
C28 C 0.6512(9) 0.9299(10) 0.2991(10) 0.035(3) Uani 1 1 d . . .
C29 C -0.1526(8) 0.5427(8) 0.2868(8) 0.023(2) Uani 1 1 d . . .
C30 C -0.0968(8) 0.6224(8) 0.2437(8) 0.024(2) Uani 1 1 d . . .
C31 C -0.1102(10) 0.6983(9) 0.2746(8) 0.034(3) Uani 1 1 d . . .
H31 H -0.0699 0.7528 0.2443 0.040 Uiso 1 1 calc R . .
C32 C -0.1811(9) 0.6939(9) 0.3484(8) 0.028(3) Uani 1 1 d . . .
H32 H -0.1900 0.7459 0.3682 0.033 Uiso 1 1 calc R . .
C33 C -0.3110(10) 0.6059(9) 0.4738(8) 0.031(3) Uani 1 1 d . . .
H33 H -0.3201 0.6572 0.4945 0.037 Uiso 1 1 calc R . .
C34 C -0.3650(10) 0.5254(10) 0.5196(9) 0.039(3) Uani 1 1 d . . .
H34 H -0.4098 0.5200 0.5735 0.046 Uiso 1 1 calc R . .
C35 C -0.3555(10) 0.4514(10) 0.4888(9) 0.038(3) Uani 1 1 d . . .
H35 H -0.3956 0.3969 0.5203 0.046 Uiso 1 1 calc R . .
C36 C -0.2881(9) 0.4565(9) 0.4127(9) 0.031(3) Uani 1 1 d . . .
H36 H -0.2815 0.4041 0.3937 0.037 Uiso 1 1 calc R . .
C37 C -0.2291(9) 0.5359(8) 0.3625(8) 0.026(3) Uani 1 1 d . . .
C38 C -0.2412(9) 0.6129(8) 0.3952(8) 0.025(3) Uani 1 1 d . . .
C39 C -0.1432(8) 0.4617(8) 0.2517(8) 0.024(2) Uani 1 1 d . . .
C40 C -0.0557(10) 0.3916(9) 0.2664(8) 0.030(3) Uani 1 1 d . . .
C41 C -0.0485(10) 0.3210(8) 0.2302(8) 0.030(3) Uani 1 1 d . . .
H41 H 0.0118 0.2732 0.2399 0.035 Uiso 1 1 calc R . .
C42 C -0.1271(11) 0.3201(10) 0.1810(9) 0.039(3) Uani 1 1 d . . .
H42 H -0.1209 0.2703 0.1585 0.047 Uiso 1 1 calc R . .
C43 C -0.2976(12) 0.3914(11) 0.1108(9) 0.044(4) Uani 1 1 d . . .
H43 H -0.2916 0.3432 0.0865 0.053 Uiso 1 1 calc R . .
C44 C -0.3848(11) 0.4603(12) 0.0946(10) 0.052(4) Uani 1 1 d . . .
H44 H -0.4402 0.4582 0.0620 0.063 Uiso 1 1 calc R . .
C45 C -0.3905(11) 0.5329(12) 0.1264(10) 0.050(4) Uani 1 1 d . . .
H45 H -0.4487 0.5830 0.1122 0.060 Uiso 1 1 calc R . .
C46 C -0.3157(9) 0.5349(10) 0.1772(9) 0.034(3) Uani 1 1 d . . .
H46 H -0.3233 0.5848 0.1996 0.041 Uiso 1 1 calc R . .
C47 C -0.2267(9) 0.4636(9) 0.1970(8) 0.028(3) Uani 1 1 d . . .
C48 C -0.2167(10) 0.3904(9) 0.1627(8) 0.032(3) Uani 1 1 d . . .
C49 C 0.0332(10) 0.7858(9) 0.0729(8) 0.037(3) Uani 1 1 d . . .
H49A H 0.0665 0.8074 0.1115 0.056 Uiso 1 1 calc R . .
H49B H -0.0395 0.8181 0.0641 0.056 Uiso 1 1 calc R . .
H49C H 0.0740 0.8034 0.0128 0.056 Uiso 1 1 calc R . .
C50 C -0.0442(10) 0.6090(10) 0.0402(8) 0.034(3) Uani 1 1 d . . .
H50A H -0.0513 0.5387 0.0620 0.051 Uiso 1 1 calc R . .
H50B H -0.0011 0.6314 -0.0189 0.051 Uiso 1 1 calc R . .
H50C H -0.1147 0.6465 0.0322 0.051 Uiso 1 1 calc R . .
C51 C 0.1256(12) 0.2388(10) 0.3921(10) 0.051(4) Uani 1 1 d . . .
H51A H 0.1870 0.2255 0.4276 0.077 Uiso 1 1 calc R . .
H51B H 0.1456 0.2171 0.3419 0.077 Uiso 1 1 calc R . .
H51C H 0.0676 0.2029 0.4326 0.077 Uiso 1 1 calc R . .
C52 C 0.0001(10) 0.4010(11) 0.4591(9) 0.042(3) Uani 1 1 d . . .
H52A H -0.0292 0.4692 0.4463 0.063 Uiso 1 1 calc R . .
H52B H 0.0523 0.3793 0.5051 0.063 Uiso 1 1 calc R . .
H52C H -0.0573 0.3584 0.4830 0.063 Uiso 1 1 calc R . .
C53 C 0.3366(10) 0.4390(10) 0.2764(8) 0.034(3) Uani 1 1 d . . .
C54 C 0.3024(10) 0.6164(10) 0.1215(9) 0.035(3) Uani 1 1 d . . .
C55 C 0.1973(11) 0.5996(10) 0.2940(10) 0.044(4) Uani 1 1 d . . .
C56 C 0.2162(9) 0.4492(9) 0.1312(9) 0.031(3) Uani 1 1 d . . .

loop_
_atom_site_aniso_label
_atom_site_aniso_U_11
_atom_site_aniso_U_22
_atom_site_aniso_U_33
_atom_site_aniso_U_23
_atom_site_aniso_U_13
_atom_site_aniso_U_12
Mo1 0.0225(5) 0.0362(6) 0.0348(6) -0.0199(5) -0.0005(4) -0.0030(5)
Mo2 0.0241(5) 0.0287(6) 0.0301(6) -0.0133(5) -0.0063(4) 0.0018(4)
Sb1 0.0241(4) 0.0286(4) 0.0354(5) -0.0188(4) -0.0021(3) -0.0008(3)
Sb2 0.0217(4) 0.0274(4) 0.0340(4) -0.0156(4) -0.0024(3) -0.0032(3)
Sb3 0.0233(4) 0.0266(4) 0.0275(4) -0.0090(4) -0.0036(3) 0.0005(3)
Sb4 0.0306(5) 0.0256(4) 0.0325(5) -0.0101(4) -0.0061(4) 0.0026(4)
O1 0.027(5) 0.045(6) 0.047(6) -0.018(5) -0.006(4) -0.009(4)
O2 0.035(6) 0.092(9) 0.072(8) -0.051(7) 0.001(5) 0.012(6)
O3 0.052(6) 0.072(8) 0.040(6) -0.019(6) -0.010(5) -0.013(6)
O4 0.047(6) 0.032(5) 0.052(6) -0.015(5) -0.018(5) 0.001(4)
O5 0.047(6) 0.057(7) 0.050(6) -0.029(5) -0.021(5) 0.028(5)
O6 0.034(5) 0.047(6) 0.057(6) -0.021(5) 0.002(5) -0.005(5)
O7 0.063(7) 0.059(7) 0.062(7) -0.045(6) -0.015(5) 0.007(5)
O8 0.059(7) 0.048(6) 0.047(6) -0.029(5) -0.017(5) 0.004(5)
C1 0.011(5) 0.029(6) 0.019(6) -0.008(5) 0.002(4) -0.004(4)
C2 0.027(6) 0.020(6) 0.032(6) -0.014(5) -0.001(5) -0.005(5)
C3 0.015(5) 0.023(6) 0.036(7) -0.010(5) -0.006(5) 0.006(5)
C4 0.041(8) 0.025(7) 0.043(8) -0.001(6) -0.018(6) -0.004(6)
C5 0.039(7) 0.036(7) 0.019(6) -0.006(6) -0.006(5) -0.003(6)
C6 0.036(8) 0.056(9) 0.028(7) -0.017(7) 0.008(6) -0.022(7)
C7 0.037(7) 0.032(7) 0.024(6) -0.016(6) -0.006(5) -0.005(6)
C8 0.039(7) 0.033(7) 0.021(6) -0.018(5) 0.001(5) -0.008(6)
C9 0.028(6) 0.025(6) 0.030(7) -0.006(5) -0.006(5) -0.005(5)
C10 0.041(7) 0.022(6) 0.033(7) -0.015(6) -0.010(6) -0.006(5)
C11 0.023(6) 0.027(6) 0.022(6) -0.016(5) -0.007(5) -0.001(5)
C12 0.028(6) 0.023(6) 0.032(7) -0.014(5) -0.008(5) 0.007(5)
C13 0.029(6) 0.026(6) 0.025(6) -0.009(5) -0.004(5) 0.000(5)
C14 0.025(6) 0.026(5) 0.038(6) -0.014(4) -0.017(5) 0.008(4)
C15 0.018(5) 0.030(5) 0.043(7) -0.013(4) -0.016(4) 0.010(4)
C16 0.032(6) 0.036(6) 0.048(7) -0.024(4) -0.007(5) -0.002(4)
C17 0.037(7) 0.031(6) 0.034(6) -0.013(4) 0.005(5) -0.010(5)
C18 0.027(6) 0.023(6) 0.033(7) -0.013(5) -0.002(5) 0.000(5)
C19 0.011(5) 0.028(5) 0.021(5) -0.019(3) -0.002(3) 0.004(4)
C20 0.019(5) 0.035(5) 0.032(6) -0.014(4) -0.010(4) 0.004(3)
C21 0.070(10) 0.024(7) 0.046(8) -0.022(6) -0.015(7) 0.005(7)
C22 0.033(7) 0.041(8) 0.038(7) -0.021(6) -0.013(6) -0.001(6)
C23 0.042(8) 0.068(11) 0.057(9) -0.039(9) -0.009(7) -0.015(8)
C24 0.049(9) 0.028(7) 0.060(9) -0.020(7) -0.007(7) -0.009(6)
C25 0.032(7) 0.042(8) 0.028(7) -0.016(6) -0.002(5) 0.001(6)
C26 0.029(7) 0.048(9) 0.052(9) -0.024(8) 0.011(6) -0.007(6)
C27 0.026(7) 0.034(8) 0.059(9) -0.009(7) -0.020(7) -0.005(6)
C28 0.025(7) 0.037(8) 0.052(9) -0.024(7) -0.008(6) -0.005(6)
C29 0.020(6) 0.021(6) 0.025(6) -0.010(5) -0.001(5) 0.007(5)
C30 0.019(6) 0.027(6) 0.026(6) -0.010(5) -0.008(5) 0.003(5)
C31 0.036(7) 0.032(7) 0.035(7) -0.018(6) 0.004(6) -0.004(6)
C32 0.032(6) 0.034(7) 0.032(7) -0.025(6) -0.009(5) -0.002(5)
C33 0.037(7) 0.028(7) 0.028(7) -0.013(6) -0.002(5) 0.000(6)
C34 0.037(7) 0.053(9) 0.033(7) -0.025(7) -0.003(6) 0.000(6)
C35 0.041(8) 0.034(7) 0.042(8) -0.015(6) 0.002(6) -0.019(6)
C36 0.024(6) 0.029(7) 0.044(7) -0.018(6) 0.001(5) -0.008(5)
C37 0.024(6) 0.019(6) 0.034(7) -0.010(5) -0.008(5) 0.002(5)
C38 0.026(6) 0.025(6) 0.032(6) -0.018(5) -0.011(5) 0.002(5)
C39 0.017(6) 0.020(6) 0.031(6) -0.009(5) 0.002(5) -0.002(5)
C40 0.035(7) 0.025(6) 0.028(6) -0.006(5) 0.001(5) -0.017(5)
C41 0.034(7) 0.012(6) 0.031(7) 0.001(5) 0.007(5) -0.005(5)
C42 0.045(8) 0.035(8) 0.036(7) -0.013(6) 0.008(6) -0.019(7)
C43 0.060(10) 0.052(9) 0.036(8) -0.027(7) -0.004(7) -0.025(8)
C44 0.037(8) 0.072(11) 0.056(10) -0.028(9) -0.011(7) -0.016(8)
C45 0.027(7) 0.072(11) 0.059(10) -0.035(9) -0.011(7) 0.004(7)
C46 0.025(6) 0.041(8) 0.045(8) -0.023(7) -0.015(6) 0.004(6)
C47 0.028(6) 0.033(7) 0.023(6) -0.009(5) 0.007(5) -0.015(5)
C48 0.040(7) 0.036(7) 0.026(6) -0.014(6) 0.006(5) -0.023(6)
C49 0.037(7) 0.042(8) 0.026(7) -0.005(6) -0.004(6) -0.009(6)
C50 0.035(7) 0.042(8) 0.028(7) -0.017(6) -0.011(5) 0.004(6)
C51 0.054(9) 0.029(8) 0.052(9) 0.000(7) -0.016(7) 0.010(7)
C52 0.039(8) 0.048(9) 0.035(7) -0.013(7) -0.014(6) 0.001(7)
C53 0.042(8) 0.046(8) 0.020(6) -0.021(6) -0.001(6) -0.001(7)
C54 0.025(7) 0.038(8) 0.044(8) -0.018(7) 0.000(6) -0.004(6)
C55 0.048(9) 0.035(8) 0.045(8) -0.010(7) -0.026(7) 0.010(7)
C56 0.022(6) 0.035(7) 0.035(7) -0.015(6) -0.007(5) 0.005(5)

loop_
_atom_type_symbol
_atom_type_description
_atom_type_scat_dispersion_real
_atom_type_scat_dispersion_imag
_atom_type_scat_source
C C 0.0033 0.0016 'International Tables Vol C Tables 4.2.6.8 and 6.1.1.4'
H H 0.0000 0.0000 'International Tables Vol C Tables 4.2.6.8 and 6.1.1.4'
O O 0.0106 0.0060 'International Tables Vol C Tables 4.2.6.8 and 6.1.1.4'
Mo Mo -1.6832 0.6857 'International Tables Vol C Tables 4.2.6.8 and 6.1.1.4'
Sb Sb -0.5866 1.5461 'International Tables Vol C Tables 4.2.6.8 and 6.1.1.4'

loop_
_geom_angle_atom_site_label_1
_geom_angle_atom_site_label_2
_geom_angle_atom_site_label_3
_geom_angle
_geom_angle_site_symmetry_1
_geom_angle_site_symmetry_3
_geom_angle_publ_flag
C25 Mo1 C26 89.4(5) . . ?
C25 Mo1 C27 90.1(5) . . ?
C26 Mo1 C27 92.0(6) . . ?
C25 Mo1 C28 90.2(5) . . ?
C26 Mo1 C28 94.2(6) . . ?
C27 Mo1 C28 173.8(6) . . ?
C25 Mo1 Sb2 94.0(4) . . ?
C26 Mo1 Sb2 176.5(4) . . ?
C27 Mo1 Sb2 86.9(4) . . ?
C28 Mo1 Sb2 86.9(4) . . ?
C25 Mo1 Sb1 178.3(4) . . ?
C26 Mo1 Sb1 92.1(4) . . ?
C27 Mo1 Sb1 90.8(3) . . ?
C28 Mo1 Sb1 88.8(3) . . ?
Sb2 Mo1 Sb1 84.61(4) . . ?
C54 Mo2 C53 91.0(5) . . ?
C54 Mo2 C56 90.6(5) . . ?
C53 Mo2 C56 92.8(5) . . ?
C54 Mo2 C55 90.2(6) . . ?
C53 Mo2 C55 91.1(5) . . ?
C56 Mo2 C55 176.0(5) . . ?
C54 Mo2 Sb3 92.6(4) . . ?
C53 Mo2 Sb3 176.2(4) . . ?
C56 Mo2 Sb3 88.4(3) . . ?
C55 Mo2 Sb3 87.6(4) . . ?
C54 Mo2 Sb4 176.2(4) . . ?
C53 Mo2 Sb4 92.3(4) . . ?
C56 Mo2 Sb4 87.3(3) . . ?
C55 Mo2 Sb4 91.7(4) . . ?
Sb3 Mo2 Sb4 84.13(4) . . ?
C22 Sb1 C2 104.1(5) . . ?
C22 Sb1 C21 97.0(5) . . ?
C2 Sb1 C21 99.2(5) . . ?
C22 Sb1 Mo1 125.7(4) . . ?
C2 Sb1 Mo1 105.8(3) . . ?
C21 Sb1 Mo1 121.2(4) . . ?
C23 Sb2 C24 100.3(6) . . ?
C23 Sb2 C12 102.6(5) . . ?
C24 Sb2 C12 99.8(5) . . ?
C23 Sb2 Mo1 122.9(4) . . ?
C24 Sb2 Mo1 115.5(4) . . ?
C12 Sb2 Mo1 112.5(3) . . ?
C49 Sb3 C50 100.3(5) . . ?
C49 Sb3 C30 99.8(5) . . ?
C50 Sb3 C30 102.4(4) . . ?
C49 Sb3 Mo2 116.6(3) . . ?
C50 Sb3 Mo2 123.5(3) . . ?
C30 Sb3 Mo2 110.9(3) . . ?
C52 Sb4 C51 97.6(6) . . ?
C52 Sb4 C40 103.0(5) . . ?
C51 Sb4 C40 98.4(5) . . ?
C52 Sb4 Mo2 124.2(4) . . ?
C51 Sb4 Mo2 119.4(4) . . ?
C40 Sb4 Mo2 110.2(3) . . ?
C2 C1 C9 119.4(10) . . ?
C2 C1 C11 121.6(10) . . ?
C9 C1 C11 119.0(10) . . ?
C1 C2 C3 119.3(10) . . ?
C1 C2 Sb1 122.2(8) . . ?
C3 C2 Sb1 117.8(8) . . ?
C4 C3 C2 121.7(11) . . ?
C4 C3 H3 119.2 . . ?
C2 C3 H3 119.2 . . ?
C3 C4 C10 120.6(11) . . ?
C3 C4 H4 119.7 . . ?
C10 C4 H4 119.7 . . ?
C6 C5 C10 120.3(11) . . ?
C6 C5 H5 119.9 . . ?
C10 C5 H5 119.9 . . ?
C5 C6 C7 120.0(12) . . ?
C5 C6 H6 120.0 . . ?
C7 C6 H6 120.0 . . ?
C8 C7 C6 121.1(12) . . ?
C8 C7 H7 119.5 . . ?
C6 C7 H7 119.5 . . ?
C7 C8 C9 121.1(12) . . ?
C7 C8 H8 119.4 . . ?
C9 C8 H8 119.4 . . ?
C8 C9 C10 117.3(11) . . ?
C8 C9 C1 122.5(10) . . ?
C10 C9 C1 120.0(11) . . ?
C4 C10 C5 121.1(11) . . ?
C4 C10 C9 118.7(11) . . ?
C5 C10 C9 120.2(11) . . ?
C12 C11 C19 119.1(10) . . ?
C12 C11 C1 121.9(9) . . ?
C19 C11 C1 119.0(9) . . ?
C11 C12 C13 120.1(11) . . ?
C11 C12 Sb2 121.5(8) . . ?
C13 C12 Sb2 118.0(8) . . ?
C14 C13 C12 120.8(11) . . ?
C14 C13 H13 119.6 . . ?
C12 C13 H13 119.6 . . ?
C13 C14 C20 120.2(10) . . ?
C13 C14 H14 119.9 . . ?
C20 C14 H14 119.9 . . ?
C16 C15 C20 120.9(11) . . ?
C16 C15 H15 119.6 . . ?
C20 C15 H15 119.6 . . ?
C15 C16 C17 121.0(11) . . ?
C15 C16 H16 119.5 . . ?
C17 C16 H16 119.5 . . ?
C18 C17 C16 118.8(11) . . ?
C18 C17 H17 120.6 . . ?
C16 C17 H17 120.6 . . ?
C17 C18 C19 121.5(11) . . ?
C17 C18 H18 119.2 . . ?
C19 C18 H18 119.2 . . ?
C20 C19 C18 118.7(10) . . ?
C20 C19 C11 120.4(10) . . ?
C18 C19 C11 120.9(10) . . ?
C19 C20 C14 119.5(10) . . ?
C19 C20 C15 119.1(11) . . ?
C14 C20 C15 121.4(10) . . ?
Sb1 C21 H21A 109.5 . . ?
Sb1 C21 H21B 109.5 . . ?
H21A C21 H21B 109.5 . . ?
Sb1 C21 H21C 109.5 . . ?
H21A C21 H21C 109.5 . . ?
H21B C21 H21C 109.5 . . ?
Sb1 C22 H22A 109.5 . . ?
Sb1 C22 H22B 109.5 . . ?
H22A C22 H22B 109.5 . . ?
Sb1 C22 H22C 109.5 . . ?
H22A C22 H22C 109.5 . . ?
H22B C22 H22C 109.5 . . ?
Sb2 C23 H23A 109.5 . . ?
Sb2 C23 H23B 109.5 . . ?
H23A C23 H23B 109.5 . . ?
Sb2 C23 H23C 109.5 . . ?
H23A C23 H23C 109.5 . . ?
H23B C23 H23C 109.5 . . ?
Sb2 C24 H24A 109.5 . . ?
Sb2 C24 H24B 109.5 . . ?
H24A C24 H24B 109.5 . . ?
Sb2 C24 H24C 109.5 . . ?
H24A C24 H24C 109.5 . . ?
H24B C24 H24C 109.5 . . ?
O1 C25 Mo1 179.0(11) . . ?
O2 C26 Mo1 178.2(14) . . ?
O3 C27 Mo1 172.2(13) . . ?
O4 C28 Mo1 176.6(11) . . ?
C30 C29 C37 120.8(10) . . ?
C30 C29 C39 121.8(10) . . ?
C37 C29 C39 117.2(10) . . ?
C29 C30 C31 120.9(11) . . ?
C29 C30 Sb3 122.9(8) . . ?
C31 C30 Sb3 115.7(8) . . ?
C32 C31 C30 120.4(11) . . ?
C32 C31 H31 119.8 . . ?
C30 C31 H31 119.8 . . ?
C31 C32 C38 120.8(11) . . ?
C31 C32 H32 119.6 . . ?
C38 C32 H32 119.6 . . ?
C34 C33 C38 119.8(11) . . ?
C34 C33 H33 120.1 . . ?
C38 C33 H33 120.1 . . ?
C33 C34 C35 121.0(12) . . ?
C33 C34 H34 119.5 . . ?
C35 C34 H34 119.5 . . ?
C36 C35 C34 120.2(12) . . ?
C36 C35 H35 119.9 . . ?
C34 C35 H35 119.9 . . ?
C35 C36 C37 122.4(12) . . ?
C35 C36 H36 118.8 . . ?
C37 C36 H36 118.8 . . ?
C36 C37 C29 125.2(11) . . ?
C36 C37 C38 116.5(11) . . ?
C29 C37 C38 118.1(10) . . ?
C32 C38 C33 121.0(10) . . ?
C32 C38 C37 118.9(10) . . ?
C33 C38 C37 120.0(11) . . ?
C40 C39 C47 120.4(10) . . ?
C40 C39 C29 121.5(10) . . ?
C47 C39 C29 118.1(10) . . ?
C39 C40 C41 119.6(11) . . ?
C39 C40 Sb4 122.0(9) . . ?
C41 C40 Sb4 118.2(9) . . ?
C42 C41 C40 120.8(12) . . ?
C42 C41 H41 119.6 . . ?
C40 C41 H41 119.6 . . ?
C41 C42 C48 122.1(12) . . ?
C41 C42 H42 119.0 . . ?
C48 C42 H42 119.0 . . ?
C44 C43 C48 121.6(13) . . ?
C44 C43 H43 119.2 . . ?
C48 C43 H43 119.2 . . ?
C43 C44 C45 118.7(13) . . ?
C43 C44 H44 120.6 . . ?
C45 C44 H44 120.6 . . ?
C46 C45 C44 122.0(14) . . ?
C46 C45 H45 119.0 . . ?
C44 C45 H45 119.0 . . ?
C45 C46 C47 120.4(13) . . ?
C45 C46 H46 119.8 . . ?
C47 C46 H46 119.8 . . ?
C46 C47 C48 118.9(11) . . ?
C46 C47 C39 123.1(11) . . ?
C48 C47 C39 118.0(11) . . ?
C42 C48 C47 119.1(11) . . ?
C42 C48 C43 122.7(12) . . ?
C47 C48 C43 118.2(13) . . ?
Sb3 C49 H49A 109.5 . . ?
Sb3 C49 H49B 109.5 . . ?
H49A C49 H49B 109.5 . . ?
Sb3 C49 H49C 109.5 . . ?
H49A C49 H49C 109.5 . . ?
H49B C49 H49C 109.5 . . ?
Sb3 C50 H50A 109.5 . . ?
Sb3 C50 H50B 109.5 . . ?
H50A C50 H50B 109.5 . . ?
Sb3 C50 H50C 109.5 . . ?
H50A C50 H50C 109.5 . . ?
H50B C50 H50C 109.5 . . ?
Sb4 C51 H51A 109.5 . . ?
Sb4 C51 H51B 109.5 . . ?
H51A C51 H51B 109.5 . . ?
Sb4 C51 H51C 109.5 . . ?
H51A C51 H51C 109.5 . . ?
H51B C51 H51C 109.5 . . ?
Sb4 C52 H52A 109.5 . . ?
Sb4 C52 H52B 109.5 . . ?
H52A C52 H52B 109.5 . . ?
Sb4 C52 H52C 109.5 . . ?
H52A C52 H52C 109.5 . . ?
H52B C52 H52C 109.5 . . ?
O5 C53 Mo2 179.0(12) . . ?
O6 C54 Mo2 177.2(11) . . ?
O7 C55 Mo2 177.7(12) . . ?
O8 C56 Mo2 177.5(10) . . ?

loop_
_geom_bond_atom_site_label_1
_geom_bond_atom_site_label_2
_geom_bond_distance
_geom_bond_site_symmetry_2
_geom_bond_publ_flag
Mo1 C25 1.969(14) . ?
Mo1 C26 2.012(14) . ?
Mo1 C27 2.036(14) . ?
Mo1 C28 2.048(14) . ?
Mo1 Sb2 2.7351(14) . ?
Mo1 Sb1 2.7562(14) . ?
Mo2 C54 1.954(13) . ?
Mo2 C53 1.967(13) . ?
Mo2 C56 2.045(13) . ?
Mo2 C55 2.045(16) . ?
Mo2 Sb3 2.7385(13) . ?
Mo2 Sb4 2.7527(14) . ?
Sb1 C22 2.123(11) . ?
Sb1 C2 2.144(11) . ?
Sb1 C21 2.147(12) . ?
Sb2 C23 2.122(14) . ?
Sb2 C24 2.125(13) . ?
Sb2 C12 2.147(12) . ?
Sb3 C49 2.108(13) . ?
Sb3 C50 2.113(11) . ?
Sb3 C30 2.155(11) . ?
Sb4 C52 2.123(13) . ?
Sb4 C51 2.129(13) . ?
Sb4 C40 2.140(12) . ?
O1 C25 1.170(15) . ?
O2 C26 1.134(16) . ?
O3 C27 1.131(15) . ?
O4 C28 1.146(15) . ?
O5 C53 1.160(15) . ?
O6 C54 1.164(14) . ?
O7 C55 1.163(16) . ?
O8 C56 1.138(14) . ?
C1 C2 1.398(15) . ?
C1 C9 1.437(15) . ?
C1 C11 1.481(15) . ?
C2 C3 1.408(15) . ?
C3 C4 1.380(17) . ?
C3 H3 0.9500 . ?
C4 C10 1.410(18) . ?
C4 H4 0.9500 . ?
C5 C6 1.353(18) . ?
C5 C10 1.416(16) . ?
C5 H5 0.9500 . ?
C6 C7 1.414(17) . ?
C6 H6 0.9500 . ?
C7 C8 1.349(15) . ?
C7 H7 0.9500 . ?
C8 C9 1.420(17) . ?
C8 H8 0.9500 . ?
C9 C10 1.422(16) . ?
C11 C12 1.374(16) . ?
C11 C19 1.447(14) . ?
C12 C13 1.413(16) . ?
C13 C14 1.392(15) . ?
C13 H13 0.9500 . ?
C14 C20 1.401(16) . ?
C14 H14 0.9500 . ?
C15 C16 1.363(17) . ?
C15 C20 1.426(15) . ?
C15 H15 0.9500 . ?
C16 C17 1.404(17) . ?
C16 H16 0.9500 . ?
C17 C18 1.381(16) . ?
C17 H17 0.9500 . ?
C18 C19 1.429(15) . ?
C18 H18 0.9500 . ?
C19 C20 1.393(15) . ?
C21 H21A 0.9800 . ?
C21 H21B 0.9800 . ?
C21 H21C 0.9800 . ?
C22 H22A 0.9800 . ?
C22 H22B 0.9800 . ?
C22 H22C 0.9800 . ?
C23 H23A 0.9800 . ?
C23 H23B 0.9800 . ?
C23 H23C 0.9800 . ?
C24 H24A 0.9800 . ?
C24 H24B 0.9800 . ?
C24 H24C 0.9800 . ?
C29 C30 1.363(16) . ?
C29 C37 1.430(15) . ?
C29 C39 1.530(15) . ?
C30 C31 1.407(16) . ?
C31 C32 1.373(16) . ?
C31 H31 0.9500 . ?
C32 C38 1.415(16) . ?
C32 H32 0.9500 . ?
C33 C34 1.362(17) . ?
C33 C38 1.417(16) . ?
C33 H33 0.9500 . ?
C34 C35 1.383(18) . ?
C34 H34 0.9500 . ?
C35 C36 1.375(17) . ?
C35 H35 0.9500 . ?
C36 C37 1.396(16) . ?
C36 H36 0.9500 . ?
C37 C38 1.443(16) . ?
C39 C40 1.385(16) . ?
C39 C47 1.465(15) . ?
C40 C41 1.398(16) . ?
C41 C42 1.367(17) . ?
C41 H41 0.9500 . ?
C42 C48 1.405(19) . ?
C42 H42 0.9500 . ?
C43 C44 1.37(2) . ?
C43 C48 1.412(17) . ?
C43 H43 0.9500 . ?
C44 C45 1.38(2) . ?
C44 H44 0.9500 . ?
C45 C46 1.352(17) . ?
C45 H45 0.9500 . ?
C46 C47 1.408(17) . ?
C46 H46 0.9500 . ?
C47 C48 1.410(17) . ?
C49 H49A 0.9800 . ?
C49 H49B 0.9800 . ?
C49 H49C 0.9800 . ?
C50 H50A 0.9800 . ?
C50 H50B 0.9800 . ?
C50 H50C 0.9800 . ?
C51 H51A 0.9800 . ?
C51 H51B 0.9800 . ?
C51 H51C 0.9800 . ?
C52 H52A 0.9800 . ?
C52 H52B 0.9800 . ?
C52 H52C 0.9800 . ?

loop_
_geom_torsion_atom_site_label_1
_geom_torsion_atom_site_label_2
_geom_torsion_atom_site_label_3
_geom_torsion_atom_site_label_4
_geom_torsion
_geom_torsion_site_symmetry_1
_geom_torsion_site_symmetry_2
_geom_torsion_site_symmetry_3
_geom_torsion_site_symmetry_4
_geom_torsion_publ_flag
C2 C1 C11 C12 -76.8(15) . . . . ?
C30 C29 C39 C40 76.4(15) . . . . ?
